data_4504210
loop_
_publ_author_name
'Zhang, Xian-Ming'
'Zheng, Yan-Zhen'
'Li, Cui-Rui'
'Zhang, Wei-Xiong'
'Chen, Xiao-Ming'

_publ_section_title
;
 Unprecedented (3,9)-Connected (42.6)3(46.621.89) Net Constructed by
 Trinuclear Mixed-Valence Cobalt Clusters
;
_journal_issue 5
_journal_name_full 'Crystal Growth &amp; Design'
_journal_page_first 980
_journal_paper_doi 10.1021/cg070038o
_journal_volume 7
_journal_year 2007
_chemical_formula_sum 'C21 H12 Co3 N3 O14'
_chemical_formula_weight 707.13
_chemical_name_systematic
; 
 ? 
;
_space_group_IT_number 167
_symmetry_cell_setting rhombohedral
_symmetry_space_group_name_Hall '-R 3 2"c'
_symmetry_space_group_name_H-M 'R -3 c :H'
_atom_sites_solution_hydrogens geom
_atom_sites_solution_primary direct
_atom_sites_solution_secondary difmap
_audit_creation_method SHELXL-97
_cell_angle_alpha 90.00
_cell_angle_beta 90.00
_cell_angle_gamma 120.00
_cell_formula_units_Z 6
_cell_length_a 17.122(3)
_cell_length_b 17.122(3)
_cell_length_c 12.530(4)
_cell_measurement_temperature 100(2)
_cell_volume 3181.2(13)
_computing_cell_refinement 'SMART (Bruker, 2001)'
_computing_data_collection 'SMART (Bruker, 2001)'
_computing_data_reduction 'SAINT (Bruker, 2001)'
_computing_molecular_graphics 'ORTEP-II (Johnson, 1976)'
_computing_publication_material 'SHELXL-97 (Sheldrick, 1997)'
_computing_structure_refinement 'SHELXL-97 (Sheldrick, 1997)'
_computing_structure_solution 'SHELXS-97 (Sheldrick, 1990)'
_diffrn_ambient_temperature 100(2)
_diffrn_measured_fraction_theta_full 0.996
_diffrn_measured_fraction_theta_max 0.996
_diffrn_measurement_device_type 'Bruker Apex CCD Diffractometer'
_diffrn_measurement_method '\f and \w scan'
_diffrn_radiation_monochromator graphite
_diffrn_radiation_source 'fine-focus sealed tube'
_diffrn_radiation_type MoK\a
_diffrn_radiation_wavelength 0.71073
_diffrn_reflns_av_R_equivalents 0.0603
_diffrn_reflns_av_sigmaI/netI 0.0502
_diffrn_reflns_limit_h_max 11
_diffrn_reflns_limit_h_min -20
_diffrn_reflns_limit_k_max 20
_diffrn_reflns_limit_k_min -19
_diffrn_reflns_limit_l_max 15
_diffrn_reflns_limit_l_min -5
_diffrn_reflns_number 3136
_diffrn_reflns_theta_full 25.96
_diffrn_reflns_theta_max 25.96
_diffrn_reflns_theta_min 2.38
_diffrn_standards_decay_% 0
_diffrn_standards_interval_count 0
_diffrn_standards_number 0
_exptl_absorpt_coefficient_mu 2.413
_exptl_absorpt_correction_T_max 0.9097
_exptl_absorpt_correction_T_min 0.6312
_exptl_absorpt_correction_type empirical
_exptl_absorpt_process_details 'SADABS, Sheldrick 1997'
_exptl_crystal_colour block
_exptl_crystal_density_diffrn 2.215
_exptl_crystal_density_method 'not measured'
_exptl_crystal_description red
_exptl_crystal_F_000 2112
_exptl_crystal_size_max 0.21
_exptl_crystal_size_mid 0.08
_exptl_crystal_size_min 0.04
_refine_diff_density_max 2.092
_refine_diff_density_min -0.480
_refine_diff_density_rms 0.132
_refine_ls_extinction_method none
_refine_ls_goodness_of_fit_ref 1.056
_refine_ls_hydrogen_treatment constr
_refine_ls_matrix_type full
_refine_ls_number_parameters 63
_refine_ls_number_reflns 694
_refine_ls_number_restraints 0
_refine_ls_restrained_S_all 1.056
_refine_ls_R_factor_all 0.0665
_refine_ls_R_factor_gt 0.0497
_refine_ls_shift/su_max 0.000
_refine_ls_shift/su_mean 0.000
_refine_ls_structure_factor_coef Fsqd
_refine_ls_weighting_details 'calc w=1/[\s^2^(Fo^2^)+(0.0555P)^2^+22.5014P] where P=(Fo^2^+2Fc^2^)/3'
_refine_ls_weighting_scheme calc
_refine_ls_wR_factor_gt 0.1073
_refine_ls_wR_factor_ref 0.1149
_reflns_number_gt 546
_reflns_number_total 694
_reflns_threshold_expression >2sigma(I)
_cod_data_source_file cg070038osi20070306_081724.cif
_cod_data_source_block 100_K
_cod_depositor_comments
;
The following automatic conversions were performed:

'_symmetry_cell_setting' value 'Rhombohedral' changed to
'rhombohedral' according to
/home/saulius/struct/CIF-dictionaries/cif_core.dic dictionary named
'cif_core.dic' version 2.4.1 from 2010-06-29.

Automatic conversion script
Id: cif_fix_values 1715 2011-07-08 13:25:40Z adriana 
;
_cod_original_cell_volume 3181.2(12)
_cod_original_sg_symbol_H-M R-3c
_cod_database_code 4504210

loop_
_symmetry_equiv_pos_as_xyz
'x, y, z'
'-y, x-y, z'
'-x+y, -x, z'
'y, x, -z+1/2'
'x-y, -y, -z+1/2'
'-x, -x+y, -z+1/2'
'x+2/3, y+1/3, z+1/3'
'-y+2/3, x-y+1/3, z+1/3'
'-x+y+2/3, -x+1/3, z+1/3'
'y+2/3, x+1/3, -z+5/6'
'x-y+2/3, -y+1/3, -z+5/6'
'-x+2/3, -x+y+1/3, -z+5/6'
'x+1/3, y+2/3, z+2/3'
'-y+1/3, x-y+2/3, z+2/3'
'-x+y+1/3, -x+2/3, z+2/3'
'y+1/3, x+2/3, -z+7/6'
'x-y+1/3, -y+2/3, -z+7/6'
'-x+1/3, -x+y+2/3, -z+7/6'
'-x, -y, -z'
'y, -x+y, -z'
'x-y, x, -z'
'-y, -x, z-1/2'
'-x+y, y, z-1/2'
'x, x-y, z-1/2'
'-x+2/3, -y+1/3, -z+1/3'
'y+2/3, -x+y+1/3, -z+1/3'
'x-y+2/3, x+1/3, -z+1/3'
'-y+2/3, -x+1/3, z-1/6'
'-x+y+2/3, y+1/3, z-1/6'
'x+2/3, x-y+1/3, z-1/6'
'-x+1/3, -y+2/3, -z+2/3'
'y+1/3, -x+y+2/3, -z+2/3'
'x-y+1/3, x+2/3, -z+2/3'
'-y+1/3, -x+2/3, z+1/6'
'-x+y+1/3, y+2/3, z+1/6'
'x+1/3, x-y+2/3, z+1/6'

loop_
_atom_site_label
_atom_site_type_symbol
_atom_site_fract_x
_atom_site_fract_y
_atom_site_fract_z
_atom_site_U_iso_or_equiv
_atom_site_adp_type
_atom_site_occupancy
_atom_site_symmetry_multiplicity
_atom_site_calc_flag
_atom_site_refinement_flags
Co1 Co 0.0000 0.12169(5) 0.2500 0.0135(3) Uani 1 2 d S
O1 O 0.0000 0.0000 0.2500 0.0135(3) Uani 1 6 d S
O2 O 0.1748(2) 0.1027(2) 0.3606(3) 0.0192(8) Uani 1 1 d .
O3 O 0.0968(2) 0.1766(2) 0.3686(3) 0.0183(8) Uani 1 1 d .
N1 N 0.3333 0.4192(3) 0.4167 0.0132(12) Uani 1 2 d S
C1 C 0.2567(3) 0.3393(3) 0.4091(4) 0.0146(11) Uani 1 1 d .
H1A H 0.2012 0.3393 0.4070 0.018 Uiso 1 1 calc R
C2 C 0.2537(3) 0.2570(3) 0.4042(4) 0.0130(10) Uani 1 1 d .
C3 C 0.3333 0.2559(4) 0.4167 0.0166(15) Uani 1 2 d S
H3A H 0.3333 0.2005 0.4167 0.020 Uiso 1 2 calc SR
C4 C 0.1675(3) 0.1714(3) 0.3762(4) 0.0161(11) Uani 1 1 d .
O1W O 0.0000 0.0000 0.5000 0.046(3) Uani 1 6 d S

loop_
_atom_site_aniso_label
_atom_site_aniso_U_11
_atom_site_aniso_U_22
_atom_site_aniso_U_33
_atom_site_aniso_U_23
_atom_site_aniso_U_13
_atom_site_aniso_U_12
Co1 0.0065(5) 0.0085(4) 0.0249(6) -0.00037(19) -0.0007(4) 0.0033(2)
O1 0.0065(5) 0.0085(4) 0.0249(6) -0.00037(19) -0.0007(4) 0.0033(2)
O2 0.0138(18) 0.0120(18) 0.033(2) -0.0084(16) -0.0115(16) 0.0076(15)
O3 0.0109(17) 0.0131(17) 0.032(2) -0.0056(15) -0.0072(15) 0.0069(15)
N1 0.011(3) 0.012(2) 0.016(3) -0.0001(12) 0.000(2) 0.0057(14)
C1 0.010(2) 0.012(2) 0.020(3) -0.001(2) 0.001(2) 0.004(2)
C2 0.012(2) 0.014(2) 0.014(3) -0.0003(19) -0.0037(19) 0.007(2)
C3 0.019(4) 0.012(2) 0.021(4) -0.0021(15) -0.004(3) 0.0094(19)
C4 0.013(2) 0.012(2) 0.020(3) 0.000(2) -0.001(2) 0.004(2)
O1W 0.047(4) 0.047(4) 0.044(7) 0.000 0.000 0.023(2)

loop_
_atom_type_symbol
_atom_type_description
_atom_type_scat_dispersion_real
_atom_type_scat_dispersion_imag
_atom_type_scat_source
C C 0.0033 0.0016 'International Tables Vol C Tables 4.2.6.8 and 6.1.1.4'
H H 0.0000 0.0000 'International Tables Vol C Tables 4.2.6.8 and 6.1.1.4'
N N 0.0061 0.0033 'International Tables Vol C Tables 4.2.6.8 and 6.1.1.4'
O O 0.0106 0.0060 'International Tables Vol C Tables 4.2.6.8 and 6.1.1.4'
Co Co 0.3494 0.9721 'International Tables Vol C Tables 4.2.6.8 and 6.1.1.4'

loop_
_geom_angle_atom_site_label_1
_geom_angle_atom_site_label_2
_geom_angle_atom_site_label_3
_geom_angle
_geom_angle_site_symmetry_1
_geom_angle_site_symmetry_3
O2 Co1 O2 178.38(18) 2 4
O2 Co1 O3 88.28(14) 2 6
O2 Co1 O3 91.64(14) 4 6
O2 Co1 O3 91.64(14) 2 .
O2 Co1 O3 88.28(14) 4 .
O3 Co1 O3 173.84(18) 6 .
O2 Co1 O1 90.81(9) 2 .
O2 Co1 O1 90.81(9) 4 .
O3 Co1 O1 93.08(9) 6 .
O3 Co1 O1 93.08(9) . .
O2 Co1 N1 89.19(9) 2 31
O2 Co1 N1 89.19(9) 4 31
O3 Co1 N1 86.92(9) 6 31
O3 Co1 N1 86.92(9) . 31
O1 Co1 N1 180.0 . 31
Co1 O1 Co1 120.0 2 3
Co1 O1 Co1 120.0 2 .
Co1 O1 Co1 120.0 3 .
C4 O2 Co1 134.0(3) . 3
C4 O3 Co1 127.0(3) . .
C1 N1 C1 116.1(6) 12 .
C1 N1 Co1 121.9(3) 12 31
C1 N1 Co1 121.9(3) . 31
N1 C1 C2 123.9(5) . .
N1 C1 H1A 118.0 . .
C2 C1 H1A 118.0 . .
C3 C2 C1 118.2(5) . .
C3 C2 C4 120.4(5) . .
C1 C2 C4 121.2(4) . .
C2 C3 C2 119.2(7) . 12
C2 C3 H3A 120.4 . .
C2 C3 H3A 120.4 12 .
O2 C4 O3 126.9(4) . .
O2 C4 C2 115.9(4) . .
O3 C4 C2 117.1(4) . .

loop_
_geom_bond_atom_site_label_1
_geom_bond_atom_site_label_2
_geom_bond_distance
_geom_bond_site_symmetry_2
Co1 O2 2.060(3) 2
Co1 O2 2.060(3) 4
Co1 O3 2.069(3) 6
Co1 O3 2.069(3) .
Co1 O1 2.0836(9) .
Co1 N1 2.154(5) 31
O1 Co1 2.0836(9) 2
O1 Co1 2.0835(9) 3
O2 C4 1.258(6) .
O2 Co1 2.060(3) 3
O3 C4 1.261(6) .
N1 C1 1.343(5) 12
N1 C1 1.343(5) .
N1 Co1 2.154(5) 31
C1 C2 1.387(7) .
C1 H1A 0.9500 .
C2 C3 1.381(6) .
C2 C4 1.512(6) .
C3 C2 1.381(6) 12
C3 H3A 0.9500 .
